data_7041649
loop_
_publ_author_name
'Chernichenko, K.'
'K\'otai, B'
'Nieger, M.'
'Heikkinen, S.'
'P\'apai, I'
'Repo, T.'

_publ_section_title
;
 Replacing C6F5 groups with Cl and H atoms in frustrated Lewis pairs: H2
 additions and catalytic hydrogenations.
;
_journal_issue 7
_journal_name_full 'Dalton transactions (Cambridge, England : 2003)'
_journal_page_first 2263
_journal_page_last 2269
_journal_paper_doi 10.1039/c6dt04649e
_journal_volume 46
_journal_year 2017
_chemical_formula_moiety 'C15 H24 B Cl2 N'
_chemical_formula_sum 'C15 H24 B Cl2 N'
_chemical_formula_weight 300.06
_chemical_name_systematic
;
dichloro(2-(2,2,6,6-tetramethylpiperidin-1-ium-1-yl)phenyl)hydroborate
;
_space_group_IT_number 36
_symmetry_cell_setting orthorhombic
_symmetry_space_group_name_Hall 'C 2c -2'
_symmetry_space_group_name_H-M 'C m c 21'
_atom_sites_solution_hydrogens geom
_atom_sites_solution_primary direct
_atom_sites_solution_secondary difmap
_audit_creation_method SHELXL-97
_audit_update_record
;
2012-11-26 deposited with the CCDC.
2017-01-10 downloaded from the CCDC.
;
_cell_angle_alpha 90.00
_cell_angle_beta 90.00
_cell_angle_gamma 90.00
_cell_formula_units_Z 4
_cell_length_a 11.1847(5)
_cell_length_b 11.3284(5)
_cell_length_c 12.5977(6)
_cell_measurement_reflns_used 97
_cell_measurement_temperature 123(2)
_cell_measurement_theta_max 25.0
_cell_measurement_theta_min 2.5
_cell_volume 1596.19(13)
_computing_cell_refinement EVALCCD
_computing_data_collection Collect
_computing_data_reduction EVALCCD
_computing_molecular_graphics XP
_computing_publication_material 'SHELXL-97 (Sheldrick, 1997)'
_computing_structure_refinement 'SHELXL-97 (Sheldrick, 1997)'
_computing_structure_solution 'SHELXS-97 (Sheldrick, 1990)'
_diffrn_ambient_temperature 123(2)
_diffrn_measured_fraction_theta_full 0.996
_diffrn_measured_fraction_theta_max 0.996
_diffrn_measurement_device_type 'Bruker-Nonius KappaCCD'
_diffrn_measurement_method 'rotation in phi and omega, 2 deg,'
_diffrn_radiation_monochromator graphite
_diffrn_radiation_source 'fine-focus sealed tube'
_diffrn_radiation_type MoK\a
_diffrn_radiation_wavelength 0.71073
_diffrn_reflns_av_R_equivalents 0.0282
_diffrn_reflns_av_sigmaI/netI 0.0159
_diffrn_reflns_limit_h_max 14
_diffrn_reflns_limit_h_min -14
_diffrn_reflns_limit_k_max 14
_diffrn_reflns_limit_k_min -14
_diffrn_reflns_limit_l_max 16
_diffrn_reflns_limit_l_min -16
_diffrn_reflns_number 16342
_diffrn_reflns_theta_full 27.48
_diffrn_reflns_theta_max 27.48
_diffrn_reflns_theta_min 3.03
_exptl_absorpt_coefficient_mu 0.393
_exptl_absorpt_correction_T_max 0.9562
_exptl_absorpt_correction_T_min 0.8482
_exptl_absorpt_correction_type multi-scan
_exptl_absorpt_process_details 'SADABS (Sheldrick, 2008)'
_exptl_crystal_colour colourless
_exptl_crystal_density_diffrn 1.249
_exptl_crystal_density_meas ?
_exptl_crystal_density_method 'not measured'
_exptl_crystal_description blocks
_exptl_crystal_F_000 640
_exptl_crystal_size_max 0.32
_exptl_crystal_size_mid 0.20
_exptl_crystal_size_min 0.10
_refine_diff_density_max 0.196
_refine_diff_density_min -0.159
_refine_diff_density_rms 0.036
_refine_ls_abs_structure_details 'Flack H D (1983), Acta Cryst. A39, 876-881'
_refine_ls_abs_structure_Flack 0.01(5)
_refine_ls_extinction_method none
_refine_ls_goodness_of_fit_ref 1.085
_refine_ls_hydrogen_treatment mixed
_refine_ls_matrix_type full
_refine_ls_number_parameters 104
_refine_ls_number_reflns 1921
_refine_ls_number_restraints 1
_refine_ls_restrained_S_all 1.084
_refine_ls_R_factor_all 0.0238
_refine_ls_R_factor_gt 0.0225
_refine_ls_shift/su_max 0.000
_refine_ls_shift/su_mean 0.000
_refine_ls_structure_factor_coef Fsqd
_refine_ls_weighting_details 'calc w=1/[\s^2^(Fo^2^)+(0.0319P)^2^+0.6431P] where P=(Fo^2^+2Fc^2^)/3'
_refine_ls_weighting_scheme calc
_refine_ls_wR_factor_gt 0.0578
_refine_ls_wR_factor_ref 0.0586
_reflns_number_gt 1851
_reflns_number_total 1921
_reflns_threshold_expression >2sigma(I)
_cod_data_source_file c6dt04649e2.cif
_cod_data_source_block les095_c_compound_9c
_cod_depositor_comments
;
The following automatic conversions were performed:

'_exptl_crystal_density_meas' value 'none' was changed to '?' - the
value is perceived as not measured.

Automatic conversion script
Id: cif_fix_values 4268 2015-11-12 08:31:59Z antanas 

 Adding full bibliography for 7041648--7041652.cif.
;
_cod_database_code 7041649

loop_
_symmetry_equiv_pos_as_xyz
'x, y, z'
'-x, -y, z+1/2'
'x, -y, z+1/2'
'-x, y, z'
'x+1/2, y+1/2, z'
'-x+1/2, -y+1/2, z+1/2'
'x+1/2, -y+1/2, z+1/2'
'-x+1/2, y+1/2, z'

loop_
_atom_site_label
_atom_site_type_symbol
_atom_site_fract_x
_atom_site_fract_y
_atom_site_fract_z
_atom_site_U_iso_or_equiv
_atom_site_adp_type
_atom_site_occupancy
_atom_site_symmetry_multiplicity
_atom_site_calc_flag
_atom_site_refinement_flags
Cl1 Cl 0.36309(2) 0.17603(2) 0.38679(4) 0.02378(9) Uani 1 1 d .
B1 B 0.5000 0.24141(17) 0.32246(15) 0.0155(4) Uani 1 2 d S
H1 H 0.5000 0.3395(18) 0.3473(17) 0.019 Uiso 1 2 d S
C2 C 0.5000 0.21369(15) 0.19715(13) 0.0149(3) Uani 1 2 d S
C3 C 0.5000 0.09575(16) 0.16246(14) 0.0197(4) Uani 1 2 d S
H3 H 0.5000 0.0347 0.2141 0.024 Uiso 1 2 calc SR
C4 C 0.5000 0.06499(18) 0.05639(16) 0.0262(4) Uani 1 2 d S
H4 H 0.5000 -0.0158 0.0361 0.031 Uiso 1 2 calc SR
C5 C 0.5000 0.15262(19) -0.02009(16) 0.0314(5) Uani 1 2 d S
H5 H 0.5000 0.1318 -0.0931 0.038 Uiso 1 2 calc SR
C6 C 0.5000 0.27117(18) 0.00938(14) 0.0263(4) Uani 1 2 d S
H6 H 0.5000 0.3316 -0.0429 0.032 Uiso 1 2 calc SR
C7 C 0.5000 0.29958(17) 0.11722(15) 0.0167(4) Uani 1 2 d S
N8 N 0.5000 0.42498(12) 0.15211(11) 0.0138(3) Uani 1 2 d S
H8 H 0.5000 0.4166(19) 0.2199(19) 0.017 Uiso 1 2 d S
C9 C 0.37926(9) 0.49260(14) 0.13480(15) 0.0197(2) Uani 1 1 d .
C10 C 0.38902(14) 0.60645(12) 0.19914(12) 0.0285(3) Uani 1 1 d .
H10A H 0.3173 0.6553 0.1853 0.034 Uiso 1 1 calc R
H10B H 0.3892 0.5862 0.2756 0.034 Uiso 1 1 calc R
C11 C 0.5000 0.67936(17) 0.17462(19) 0.0311(6) Uani 1 2 d S
H11A H 0.5000 0.7025 0.0988 0.037 Uiso 1 2 calc SR
H11B H 0.5000 0.7521 0.2182 0.037 Uiso 1 2 calc SR
C12 C 0.35041(12) 0.51722(13) 0.01852(11) 0.0260(3) Uani 1 1 d .
H12A H 0.3450 0.4424 -0.0202 0.039 Uiso 1 1 calc R
H12B H 0.4138 0.5660 -0.0125 0.039 Uiso 1 1 calc R
H12C H 0.2739 0.5591 0.0136 0.039 Uiso 1 1 calc R
C13 C 0.28117(12) 0.41399(13) 0.18175(13) 0.0307(3) Uani 1 1 d .
H13A H 0.2755 0.3408 0.1405 0.046 Uiso 1 1 calc R
H13B H 0.2045 0.4557 0.1791 0.046 Uiso 1 1 calc R
H13C H 0.3008 0.3951 0.2556 0.046 Uiso 1 1 calc R

loop_
_atom_site_aniso_label
_atom_site_aniso_U_11
_atom_site_aniso_U_22
_atom_site_aniso_U_33
_atom_site_aniso_U_23
_atom_site_aniso_U_13
_atom_site_aniso_U_12
Cl1 0.02053(14) 0.02829(15) 0.02252(13) 0.00635(14) 0.00442(16) -0.00403(10)
B1 0.0143(9) 0.0151(8) 0.0171(9) 0.0031(7) 0.000 0.000
C2 0.0118(7) 0.0153(7) 0.0176(7) 0.0000(6) 0.000 0.000
C3 0.0178(8) 0.0156(8) 0.0256(9) -0.0001(7) 0.000 0.000
C4 0.0276(10) 0.0200(9) 0.0309(10) -0.0094(8) 0.000 0.000
C5 0.0430(13) 0.0314(11) 0.0197(9) -0.0087(8) 0.000 0.000
C6 0.0383(12) 0.0241(9) 0.0166(8) 0.0002(7) 0.000 0.000
C7 0.0167(8) 0.0160(8) 0.0173(8) -0.0016(7) 0.000 0.000
N8 0.0163(7) 0.0133(6) 0.0117(6) 0.0017(5) 0.000 0.000
C9 0.0154(5) 0.0204(6) 0.0235(5) 0.0067(4) 0.0006(6) 0.0047(6)
C10 0.0385(8) 0.0217(6) 0.0253(6) 0.0018(5) 0.0083(6) 0.0116(6)
C11 0.0493(15) 0.0154(10) 0.0287(12) -0.0013(7) 0.000 0.000
C12 0.0216(6) 0.0304(7) 0.0261(7) 0.0101(6) -0.0053(5) -0.0016(5)
C13 0.0164(6) 0.0330(7) 0.0426(8) 0.0186(6) 0.0060(6) 0.0042(5)

loop_
_atom_type_symbol
_atom_type_description
_atom_type_scat_dispersion_real
_atom_type_scat_dispersion_imag
_atom_type_scat_source
C C 0.0033 0.0016 'International Tables Vol C Tables 4.2.6.8 and 6.1.1.4'
H H 0.0000 0.0000 'International Tables Vol C Tables 4.2.6.8 and 6.1.1.4'
B B 0.0013 0.0007 'International Tables Vol C Tables 4.2.6.8 and 6.1.1.4'
N N 0.0061 0.0033 'International Tables Vol C Tables 4.2.6.8 and 6.1.1.4'
Cl Cl 0.1484 0.1585 'International Tables Vol C Tables 4.2.6.8 and 6.1.1.4'

loop_
_geom_angle_atom_site_label_1
_geom_angle_atom_site_label_2
_geom_angle_atom_site_label_3
_geom_angle
_geom_angle_site_symmetry_1
_geom_angle_site_symmetry_3
C2 B1 Cl1 110.19(8) . 4_655
C2 B1 Cl1 110.19(8) . .
Cl1 B1 Cl1 108.72(9) 4_655 .
C2 B1 H1 117.0(10) . .
Cl1 B1 H1 105.2(6) 4_655 .
Cl1 B1 H1 105.2(6) . .
C7 C2 C3 115.90(16) . .
C7 C2 B1 124.73(15) . .
C3 C2 B1 119.36(15) . .
C4 C3 C2 122.73(17) . .
C4 C3 H3 118.6 . .
C2 C3 H3 118.6 . .
C3 C4 C5 119.53(18) . .
C3 C4 H4 120.2 . .
C5 C4 H4 120.2 . .
C4 C5 C6 120.40(18) . .
C4 C5 H5 119.8 . .
C6 C5 H5 119.8 . .
C5 C6 C7 118.78(18) . .
C5 C6 H6 120.6 . .
C7 C6 H6 120.6 . .
C6 C7 C2 122.66(18) . .
C6 C7 N8 120.52(16) . .
C2 C7 N8 116.82(15) . .
C7 N8 C9 115.19(8) . 4_655
C7 N8 C9 115.19(8) . .
C9 N8 C9 118.94(14) 4_655 .
C7 N8 H8 100.8(14) . .
C9 N8 H8 101.1(7) 4_655 .
C9 N8 H8 101.1(7) . .
C12 C9 C10 111.74(13) . .
C12 C9 C13 109.00(12) . .
C10 C9 C13 109.71(13) . .
C12 C9 N8 113.89(13) . .
C10 C9 N8 106.09(11) . .
C13 C9 N8 106.21(12) . .
C11 C10 C9 114.13(13) . .
C11 C10 H10A 108.7 . .
C9 C10 H10A 108.7 . .
C11 C10 H10B 108.7 . .
C9 C10 H10B 108.7 . .
H10A C10 H10B 107.6 . .
C10 C11 C10 109.21(15) 4_655 .
C10 C11 H11A 109.8 4_655 .
C10 C11 H11A 109.8 . .
C10 C11 H11B 109.8 4_655 .
C10 C11 H11B 109.8 . .
H11A C11 H11B 108.3 . .
C9 C12 H12A 109.5 . .
C9 C12 H12B 109.5 . .
H12A C12 H12B 109.5 . .
C9 C12 H12C 109.5 . .
H12A C12 H12C 109.5 . .
H12B C12 H12C 109.5 . .
C9 C13 H13A 109.5 . .
C9 C13 H13B 109.5 . .
H13A C13 H13B 109.5 . .
C9 C13 H13C 109.5 . .
H13A C13 H13C 109.5 . .
H13B C13 H13C 109.5 . .

loop_
_geom_bond_atom_site_label_1
_geom_bond_atom_site_label_2
_geom_bond_distance
_geom_bond_site_symmetry_2
Cl1 B1 1.8842(11) .
B1 C2 1.610(2) .
B1 Cl1 1.8842(11) 4_655
B1 H1 1.15(2) .
C2 C7 1.400(2) .
C2 C3 1.406(2) .
C3 C4 1.381(3) .
C3 H3 0.9500 .
C4 C5 1.383(3) .
C4 H4 0.9500 .
C5 C6 1.393(3) .
C5 H5 0.9500 .
C6 C7 1.396(3) .
C6 H6 0.9500 .
C7 N8 1.487(2) .
N8 C9 1.5679(13) 4_655
N8 C9 1.5679(13) .
N8 H8 0.86(2) .
C9 C12 1.526(2) .
C9 C10 1.527(2) .
C9 C13 1.5318(19) .
C10 C11 1.5226(19) .
C10 H10A 0.9900 .
C10 H10B 0.9900 .
C11 C10 1.5226(19) 4_655
C11 H11A 0.9900 .
C11 H11B 0.9900 .
C12 H12A 0.9800 .
C12 H12B 0.9800 .
C12 H12C 0.9800 .
C13 H13A 0.9800 .
C13 H13B 0.9800 .
C13 H13C 0.9800 .

loop_
_geom_hbond_atom_site_label_D
_geom_hbond_atom_site_label_H
_geom_hbond_atom_site_label_A
_geom_hbond_distance_DH
_geom_hbond_distance_HA
_geom_hbond_distance_DA
_geom_hbond_angle_DHA
N8 H8 H1 0.86(2) 1.83(3) 2.64(2) 158(2)
B1 H1 H8 1.15(2) 1.83(3) 2.37(2) 102.8(15)

loop_
_geom_torsion_atom_site_label_1
_geom_torsion_atom_site_label_2
_geom_torsion_atom_site_label_3
_geom_torsion_atom_site_label_4
_geom_torsion
_geom_torsion_site_symmetry_1
_geom_torsion_site_symmetry_4
Cl1 B1 C2 C7 -120.02(8) 4_655 .
Cl1 B1 C2 C7 120.02(8) . .
Cl1 B1 C2 C3 59.98(8) 4_655 .
Cl1 B1 C2 C3 -59.98(8) . .
C7 C2 C3 C4 0.0 . .
B1 C2 C3 C4 180.0 . .
C2 C3 C4 C5 0.0 . .
C3 C4 C5 C6 0.0 . .
C4 C5 C6 C7 0.0 . .
C5 C6 C7 C2 0.0 . .
C5 C6 C7 N8 180.0 . .
C3 C2 C7 C6 0.0 . .
B1 C2 C7 C6 180.0 . .
C3 C2 C7 N8 180.0 . .
B1 C2 C7 N8 0.0 . .
C6 C7 N8 C9 -72.15(11) . 4_655
C2 C7 N8 C9 107.85(11) . 4_655
C6 C7 N8 C9 72.15(11) . .
C2 C7 N8 C9 -107.85(11) . .
C7 N8 C9 C12 -70.10(16) . .
C9 N8 C9 C12 72.8(2) 4_655 .
C7 N8 C9 C10 166.57(13) . .
C9 N8 C9 C10 -50.5(2) 4_655 .
C7 N8 C9 C13 49.87(18) . .
C9 N8 C9 C13 -167.24(10) 4_655 .
C12 C9 C10 C11 -71.22(15) . .
C13 C9 C10 C11 167.78(13) . .
N8 C9 C10 C11 53.45(17) . .
C9 C10 C11 C10 -60.3(2) . 4_655
